data_4121696
loop_
_publ_author_name
'Weinberger, David S.'
'Amin Sk, Nurul'
'Mondal, Kartik Chandra'
'Melaimi, Mohand'
'Bertrand, Guy'
'St\"uckl, A Claudia'
'Roesky, Herbert W.'
'Dittrich, Birger'
'Demeshko, Serhiy'
'Schwederski, Brigitte'
'Kaim, Wolfgang'
'Jerabek, Paul'
'Frenking, Gernot'

_publ_section_title
;
 Isolation of Neutral Mononuclear Copper Complexes Stabilized by Two
 Cyclic (Alkyl)(amino)carbenes.
;
_journal_issue 17
_journal_name_full 'Journal of the American Chemical Society'
_journal_page_first 6235
_journal_page_last 6238
_journal_paper_doi 10.1021/ja502521b
_journal_volume 136
_journal_year 2014
_chemical_formula_sum 'C27 H39 Cu0.5 N'
_chemical_formula_weight 409.36
_chemical_name_systematic
;
 ?
;
_space_group_crystal_system triclinic
_space_group_IT_number 2
_space_group_name_Hall '-P 1'
_space_group_name_H-M_alt 'P -1'
_symmetry_space_group_name_Hall '-P 1'
_symmetry_space_group_name_H-M 'P -1'
_atom_sites_solution_hydrogens geom
_audit_creation_method SHELXL-2013
_cell_angle_alpha 70.38(3)
_cell_angle_beta 74.26(3)
_cell_angle_gamma 75.68(3)
_cell_formula_units_Z 2
_cell_length_a 10.567(2)
_cell_length_b 10.594(2)
_cell_length_c 11.848(2)
_cell_measurement_temperature 100(2)
_cell_volume 1184.5(5)
_computing_structure_refinement 'SHELXL-2013 (Sheldrick, 2013)'
_diffrn_ambient_temperature 293(2)
_diffrn_measured_fraction_theta_full 0.933
_diffrn_measured_fraction_theta_max 0.894
_diffrn_radiation_wavelength 0.6199
_diffrn_reflns_av_R_equivalents 0.0175
_diffrn_reflns_av_unetI/netI 0.0192
_diffrn_reflns_Laue_measured_fraction_full 0.933
_diffrn_reflns_Laue_measured_fraction_max 0.894
_diffrn_reflns_limit_h_max 15
_diffrn_reflns_limit_h_min -14
_diffrn_reflns_limit_k_max 16
_diffrn_reflns_limit_k_min -16
_diffrn_reflns_limit_l_max 18
_diffrn_reflns_limit_l_min -18
_diffrn_reflns_number 24014
_diffrn_reflns_point_group_measured_fraction_full 0.933
_diffrn_reflns_point_group_measured_fraction_max 0.894
_diffrn_reflns_theta_full 21.835
_diffrn_reflns_theta_max 28.636
_diffrn_reflns_theta_min 1.626
_exptl_absorpt_coefficient_mu 0.348
_exptl_crystal_density_diffrn 1.148
_exptl_crystal_F_000 445
_refine_diff_density_max 0.506
_refine_diff_density_min -0.445
_refine_diff_density_rms 0.047
_refine_ls_extinction_method none
_refine_ls_goodness_of_fit_ref 1.081
_refine_ls_hydrogen_treatment constr
_refine_ls_matrix_type full
_refine_ls_number_parameters 329
_refine_ls_number_reflns 8201
_refine_ls_number_restraints 90
_refine_ls_restrained_S_all 1.078
_refine_ls_R_factor_all 0.0357
_refine_ls_R_factor_gt 0.0329
_refine_ls_shift/su_max 0.000
_refine_ls_shift/su_mean 0.000
_refine_ls_structure_factor_coef Fsqd
_refine_ls_weighting_details 'w=1/[\s^2^(Fo^2^)+(0.0513P)^2^+0.2393P] where P=(Fo^2^+2Fc^2^)/3'
_refine_ls_weighting_scheme calc
_refine_ls_wR_factor_gt 0.0941
_refine_ls_wR_factor_ref 0.0965
_reflns_Friedel_coverage 0.000
_reflns_number_gt 7676
_reflns_number_total 8201
_reflns_threshold_expression 'I > 2\s(I)'
_cod_data_source_file ja502521b_si_004.cif
_cod_data_source_block cu
_cod_depositor_comments 'Adding full bibliography for 4121695--4121697.cif.'
_cod_original_formula_sum 'C27 H39 Cu0.50 N'
_cod_database_code 4121696
_shelx_space_group_comment
;
The symmetry employed for this shelxl refinement is uniquely defined
by the following loop, which should always be used as a source of
symmetry information in preference to the above space-group names.
They are only intended as comments.
;
_shelxl_version_number 2013-4

loop_
_space_group_symop_operation_xyz
'x, y, z'
'-x, -y, -z'

loop_
_atom_site_label
_atom_site_type_symbol
_atom_site_fract_x
_atom_site_fract_y
_atom_site_fract_z
_atom_site_U_iso_or_equiv
_atom_site_adp_type
_atom_site_occupancy
_atom_site_site_symmetry_order
_atom_site_calc_flag
_atom_site_refinement_flags_posn
_atom_site_refinement_flags_adp
_atom_site_refinement_flags_occupancy
_atom_site_disorder_assembly
_atom_site_disorder_group
Cu1 Cu 0.5000 0.0000 0.0000 0.02122(5) Uani 1 2 d S U P . .
N1 N 0.36700(8) 0.11819(9) 0.19261(7) 0.02399(14) Uani 1 1 d . U . . .
C1 C 0.47945(9) 0.04386(9) 0.14474(8) 0.02266(15) Uani 1 1 d . U . . .
C2 C 0.57703(10) 0.00869(11) 0.22910(8) 0.02631(17) Uani 1 1 d . U . . .
C4 C 0.36805(11) 0.14673(12) 0.30857(9) 0.0311(2) Uani 1 1 d . U . . .
C8 C 0.24785(15) 0.10915(19) 0.40835(11) 0.0502(4) Uani 1 1 d . U . . .
H8A H 0.1678 0.1598 0.3804 0.075 Uiso 1 1 calc R U . . .
H8B H 0.2517 0.1302 0.4799 0.075 Uiso 1 1 calc R U . . .
H8C H 0.2478 0.0136 0.4280 0.075 Uiso 1 1 calc R U . . .
C9 C 0.25506(9) 0.16211(11) 0.13316(8) 0.02644(17) Uani 1 1 d . U . . .
C10 C 0.16428(10) 0.07287(12) 0.16127(9) 0.0303(2) Uani 1 1 d . U . . .
C11 C 0.05821(11) 0.11612(16) 0.09974(10) 0.0394(3) Uani 1 1 d . U . . .
H11 H -0.0027 0.0588 0.1166 0.047 Uiso 1 1 calc R U . . .
C12 C 0.04226(12) 0.24248(17) 0.01430(11) 0.0443(3) Uani 1 1 d . U . . .
H12 H -0.0304 0.2704 -0.0236 0.053 Uiso 1 1 calc R U . . .
C13 C 0.13412(12) 0.32722(14) -0.01472(11) 0.0405(3) Uani 1 1 d . U . . .
H13 H 0.1229 0.4116 -0.0728 0.049 Uiso 1 1 calc R U . . .
C14 C 0.24392(11) 0.28827(11) 0.04193(9) 0.0317(2) Uani 1 1 d . U . . .
C15 C 0.17845(11) -0.06902(13) 0.25114(9) 0.0324(2) Uani 1 1 d . U . . .
H15 H 0.2533 -0.0801 0.2896 0.039 Uiso 1 1 calc R U . . .
C16 C 0.05298(13) -0.08942(17) 0.35323(11) 0.0440(3) Uani 1 1 d . U . . .
H16A H 0.0293 -0.0162 0.3897 0.066 Uiso 1 1 calc R U . . .
H16B H 0.0706 -0.1742 0.4145 0.066 Uiso 1 1 calc R U . . .
H16C H -0.0193 -0.0906 0.3192 0.066 Uiso 1 1 calc R U . . .
C17 C 0.21063(14) -0.17901(14) 0.18519(11) 0.0392(2) Uani 1 1 d . U . . .
H17A H 0.1385 -0.1705 0.1469 0.059 Uiso 1 1 calc R U . . .
H17B H 0.2224 -0.2673 0.2434 0.059 Uiso 1 1 calc R U . . .
H17C H 0.2912 -0.1680 0.1240 0.059 Uiso 1 1 calc R U . . .
C18 C 0.34945(13) 0.37882(11) -0.00265(11) 0.0361(2) Uani 1 1 d . U . . .
H18 H 0.4157 0.3388 0.0493 0.043 Uiso 1 1 calc R U . . .
C19 C 0.42163(14) 0.38454(13) -0.13522(11) 0.0401(3) Uani 1 1 d . U . . .
H19A H 0.3589 0.4249 -0.1882 0.060 Uiso 1 1 calc R U . . .
H19B H 0.4603 0.2940 -0.1403 0.060 Uiso 1 1 calc R U . . .
H19C H 0.4908 0.4383 -0.1599 0.060 Uiso 1 1 calc R U . . .
C20 C 0.2918(2) 0.52408(14) 0.00619(15) 0.0548(4) Uani 1 1 d . U . . .
H20A H 0.3632 0.5742 -0.0147 0.082 Uiso 1 1 calc R U . . .
H20B H 0.2438 0.5205 0.0883 0.082 Uiso 1 1 calc R U . . .
H20C H 0.2323 0.5683 -0.0495 0.082 Uiso 1 1 calc R U . . .
C3A C 0.49384(14) 0.03892(14) 0.34621(11) 0.0277(3) Uani 0.761(3) 1 d . U P A 1
H31A H 0.5443 0.0758 0.3812 0.033 Uiso 0.761(3) 1 calc R U P A 1
H32A H 0.4665 -0.0432 0.4059 0.033 Uiso 0.761(3) 1 calc R U P A 1
C5A C 0.69280(17) 0.0884(2) 0.16701(15) 0.0357(3) Uani 0.761(3) 1 d . U P A 1
H51A H 0.7423 0.0616 0.0954 0.054 Uiso 0.761(3) 1 calc R U P A 1
H52A H 0.7506 0.0694 0.2230 0.054 Uiso 0.761(3) 1 calc R U P A 1
H53A H 0.6579 0.1841 0.1438 0.054 Uiso 0.761(3) 1 calc R U P A 1
C6A C 0.64281(19) -0.14619(16) 0.25676(15) 0.0398(4) Uani 0.761(3) 1 d . U P A 1
H61A H 0.5741 -0.2012 0.2899 0.060 Uiso 0.761(3) 1 calc R U P A 1
H62A H 0.6985 -0.1674 0.3149 0.060 Uiso 0.761(3) 1 calc R U P A 1
H63A H 0.6959 -0.1643 0.1823 0.060 Uiso 0.761(3) 1 calc R U P A 1
C7A C 0.3882(2) 0.28899(17) 0.28853(15) 0.0403(4) Uani 0.761(3) 1 d . U P A 1
H71A H 0.4696 0.3055 0.2299 0.061 Uiso 0.761(3) 1 calc R U P A 1
H72A H 0.3933 0.2991 0.3646 0.061 Uiso 0.761(3) 1 calc R U P A 1
H73A H 0.3146 0.3531 0.2583 0.061 Uiso 0.761(3) 1 calc R U P A 1
C3B C 0.5074(4) 0.1246(4) 0.3054(4) 0.0273(9) Uiso 0.239(3) 1 d . . P A 2
H31B H 0.5244 0.0908 0.3877 0.033 Uiso 0.239(3) 1 calc R U P A 2
H32B H 0.5427 0.2083 0.2635 0.033 Uiso 0.239(3) 1 calc R U P A 2
C5B C 0.7105(6) 0.0375(7) 0.1605(6) 0.0359(13) Uiso 0.239(3) 1 d . . P A 2
H51B H 0.7675 0.0197 0.2169 0.054 Uiso 0.239(3) 1 calc R U P A 2
H52B H 0.7036 0.1312 0.1125 0.054 Uiso 0.239(3) 1 calc R U P A 2
H53B H 0.7476 -0.0196 0.1073 0.054 Uiso 0.239(3) 1 calc R U P A 2
C6B C 0.5724(5) -0.1266(5) 0.3109(5) 0.0342(10) Uiso 0.239(3) 1 d . . P A 2
H61B H 0.6152 -0.1918 0.2664 0.051 Uiso 0.239(3) 1 calc R U P A 2
H62B H 0.4811 -0.1375 0.3455 0.051 Uiso 0.239(3) 1 calc R U P A 2
H63B H 0.6178 -0.1405 0.3753 0.051 Uiso 0.239(3) 1 calc R U P A 2
C7B C 0.3059(6) 0.3130(6) 0.2922(5) 0.0389(11) Uiso 0.239(3) 1 d . . P A 2
H71B H 0.3116 0.3360 0.3622 0.058 Uiso 0.239(3) 1 calc R U P A 2
H72B H 0.2142 0.3310 0.2853 0.058 Uiso 0.239(3) 1 calc R U P A 2
H73B H 0.3565 0.3668 0.2196 0.058 Uiso 0.239(3) 1 calc R U P A 2
C1T_2 C 0.1134(6) 0.5397(7) 0.6349(6) 0.0400(11) Uani 0.450(16) 1 d G U P B 1
C2T_2 C 0.1138(7) 0.6432(7) 0.6822(6) 0.0446(12) Uani 0.450(16) 1 d G U P B 1
H2T_2 H 0.0430 0.6649 0.7431 0.053 Uiso 0.450(16) 1 calc R U P B 1
C3T_2 C 0.2198(10) 0.7142(4) 0.6387(9) 0.0542(17) Uani 0.450(16) 1 d G U P B 1
H3T_2 H 0.2201 0.7835 0.6703 0.065 Uiso 0.450(16) 1 calc R U P B 1
C4T_2 C 0.3256(7) 0.6818(8) 0.5478(8) 0.0623(19) Uani 0.450(16) 1 d G U P B 1
H4T_2 H 0.3966 0.7293 0.5186 0.075 Uiso 0.450(16) 1 calc R U P B 1
C5T_2 C 0.3253(5) 0.5783(10) 0.5005(5) 0.0576(15) Uani 0.450(16) 1 d G U P B 1
H5T_2 H 0.3960 0.5566 0.4397 0.069 Uiso 0.450(16) 1 calc R U P B 1
C6T_2 C 0.2192(8) 0.5072(7) 0.5441(7) 0.0446(11) Uani 0.450(16) 1 d G U P B 1
H6T_2 H 0.2189 0.4380 0.5124 0.053 Uiso 0.450(16) 1 calc R U P B 1
C7T_2 C 0.0095(12) 0.4543(14) 0.6757(10) 0.087(3) Uani 0.450(16) 1 d . U P B 1
H71T_2 H -0.0300 0.4656 0.6081 0.131 Uiso 0.450(16) 1 calc R U P B 1
H72T_2 H -0.0580 0.4811 0.7401 0.131 Uiso 0.450(16) 1 calc R U P B 1
H73T_2 H 0.0487 0.3606 0.7054 0.131 Uiso 0.450(16) 1 calc R U P B 1
C1U_2 C 0.0923(4) 0.6114(7) 0.6947(4) 0.0482(11) Uani 0.550(16) 1 d G U P B 2
H1U_2 H 0.0138 0.6094 0.7540 0.058 Uiso 0.550(16) 1 calc R U P B 2
C2U_2 C 0.1705(8) 0.7085(4) 0.6724(5) 0.0548(13) Uani 0.550(16) 1 d G U P B 2
H2U_2 H 0.1443 0.7716 0.7168 0.066 Uiso 0.550(16) 1 calc R U P B 2
C3U_2 C 0.2878(7) 0.7115(5) 0.5837(6) 0.0567(13) Uani 0.550(16) 1 d G U P B 2
H3U_2 H 0.3401 0.7765 0.5688 0.068 Uiso 0.550(16) 1 calc R U P B 2
C4U_2 C 0.3269(4) 0.6173(6) 0.5173(5) 0.0534(11) Uani 0.550(16) 1 d G U P B 2
H4U_2 H 0.4054 0.6193 0.4580 0.064 Uiso 0.550(16) 1 calc R U P B 2
C5U_2 C 0.2486(7) 0.5202(5) 0.5396(5) 0.0415(10) Uani 0.550(16) 1 d G U P B 2
H5U_2 H 0.2748 0.4571 0.4952 0.050 Uiso 0.550(16) 1 calc R U P B 2
C6U_2 C 0.1313(6) 0.5172(6) 0.6283(5) 0.0392(9) Uani 0.550(16) 1 d G U P B 2
C7U_2 C 0.0434(13) 0.4129(11) 0.6602(11) 0.098(4) Uani 0.550(16) 1 d . U P B 2
H71U_2 H 0.0625 0.3729 0.5944 0.148 Uiso 0.550(16) 1 calc R U P B 2
H72U_2 H -0.0485 0.4559 0.6727 0.148 Uiso 0.550(16) 1 calc R U P B 2
H73U_2 H 0.0602 0.3434 0.7337 0.148 Uiso 0.550(16) 1 calc R U P B 2

loop_
_atom_site_aniso_label
_atom_site_aniso_U_11
_atom_site_aniso_U_22
_atom_site_aniso_U_33
_atom_site_aniso_U_23
_atom_site_aniso_U_13
_atom_site_aniso_U_12
Cu1 0.01886(8) 0.02845(8) 0.01668(7) -0.00719(5) -0.00349(5) -0.00392(5)
N1 0.0225(3) 0.0325(4) 0.0175(3) -0.0087(3) -0.0030(2) -0.0049(3)
C1 0.0208(4) 0.0286(4) 0.0186(3) -0.0056(3) -0.0035(3) -0.0064(3)
C2 0.0242(4) 0.0360(4) 0.0203(4) -0.0069(3) -0.0065(3) -0.0074(3)
C4 0.0311(5) 0.0443(5) 0.0216(4) -0.0150(4) -0.0023(3) -0.0087(4)
C8 0.0457(7) 0.0852(11) 0.0256(5) -0.0257(6) 0.0063(5) -0.0232(7)
C9 0.0211(4) 0.0360(4) 0.0198(4) -0.0092(3) -0.0028(3) -0.0005(3)
C10 0.0200(4) 0.0471(6) 0.0209(4) -0.0084(4) -0.0015(3) -0.0056(4)
C11 0.0210(4) 0.0653(8) 0.0288(5) -0.0101(5) -0.0050(3) -0.0071(5)
C12 0.0253(5) 0.0689(9) 0.0321(5) -0.0118(5) -0.0101(4) 0.0043(5)
C13 0.0339(5) 0.0478(6) 0.0305(5) -0.0070(4) -0.0102(4) 0.0076(5)
C14 0.0301(5) 0.0352(5) 0.0247(4) -0.0086(3) -0.0052(3) 0.0025(4)
C15 0.0244(4) 0.0492(6) 0.0229(4) -0.0056(4) -0.0024(3) -0.0146(4)
C16 0.0315(6) 0.0703(9) 0.0269(5) -0.0065(5) 0.0017(4) -0.0221(6)
C17 0.0375(6) 0.0487(6) 0.0333(5) -0.0084(5) -0.0037(4) -0.0194(5)
C18 0.0436(6) 0.0292(5) 0.0323(5) -0.0063(4) -0.0094(4) -0.0027(4)
C19 0.0464(7) 0.0351(5) 0.0335(5) -0.0037(4) -0.0044(5) -0.0102(5)
C20 0.0768(11) 0.0336(6) 0.0519(8) -0.0146(5) -0.0191(7) 0.0036(6)
C3A 0.0297(6) 0.0360(6) 0.0191(5) -0.0079(4) -0.0073(4) -0.0065(5)
C5A 0.0267(7) 0.0513(11) 0.0329(7) -0.0112(7) -0.0048(5) -0.0163(7)
C6A 0.0506(10) 0.0340(7) 0.0349(7) -0.0099(5) -0.0213(7) 0.0063(6)
C7A 0.0550(11) 0.0364(7) 0.0343(7) -0.0181(6) -0.0116(6) -0.0026(7)
C1T_2 0.0354(18) 0.044(2) 0.0341(19) -0.0004(16) -0.0070(13) -0.0097(17)
C2T_2 0.058(3) 0.046(3) 0.0271(17) -0.0102(17) -0.0147(14) 0.0015(19)
C3T_2 0.079(5) 0.0391(17) 0.056(4) -0.013(2) -0.032(3) -0.012(2)
C4T_2 0.065(3) 0.049(3) 0.070(4) 0.008(3) -0.026(3) -0.027(3)
C5T_2 0.046(2) 0.065(4) 0.054(2) -0.007(2) -0.0093(17) -0.009(2)
C6T_2 0.039(3) 0.046(2) 0.047(2) -0.0117(17) -0.0097(16) -0.0058(16)
C7T_2 0.070(4) 0.112(8) 0.063(3) 0.033(4) -0.023(3) -0.056(5)
C1U_2 0.0488(18) 0.048(2) 0.0353(15) -0.0052(15) -0.0068(12) 0.0018(15)
C2U_2 0.079(4) 0.0439(17) 0.044(2) -0.0156(15) -0.019(2) -0.0037(18)
C3U_2 0.071(4) 0.047(2) 0.064(3) -0.0071(19) -0.029(2) -0.027(2)
C4U_2 0.0416(18) 0.053(3) 0.054(2) -0.0029(15) 0.0012(14) -0.0181(15)
C5U_2 0.045(3) 0.0440(15) 0.0378(14) -0.0190(11) -0.0001(14) -0.0110(14)
C6U_2 0.0421(18) 0.0395(17) 0.0373(17) -0.0025(12) -0.0150(13) -0.0138(16)
C7U_2 0.116(8) 0.083(5) 0.110(6) 0.027(3) -0.070(5) -0.069(5)

loop_
_atom_type_symbol
_atom_type_description
_atom_type_scat_dispersion_real
_atom_type_scat_dispersion_imag
_atom_type_scat_source
C C 0.0022 0.0012 'International Tables Vol C Tables 4.2.6.8 and 6.1.1.4'
H H 0.0000 0.0000 'International Tables Vol C Tables 4.2.6.8 and 6.1.1.4'
N N 0.0046 0.0025 'International Tables Vol C Tables 4.2.6.8 and 6.1.1.4'
Cu Cu 0.3380 0.9987 'International Tables Vol C Tables 4.2.6.8 and 6.1.1.4'

loop_
_geom_angle_atom_site_label_1
_geom_angle_atom_site_label_2
_geom_angle_atom_site_label_3
_geom_angle
_geom_angle_site_symmetry_1
C1 Cu1 C1 180.0 2_655
C1 N1 C9 119.34(8) .
C1 N1 C4 116.16(9) .
C9 N1 C4 124.48(8) .
N1 C1 C2 107.29(8) .
N1 C1 Cu1 122.98(7) .
C2 C1 Cu1 129.72(7) .
C6B C2 C5B 115.9(3) .
C6B C2 C1 109.9(2) .
C5B C2 C1 111.9(3) .
C3A C2 C1 105.25(9) .
C3A C2 C5A 114.42(12) .
C1 C2 C5A 110.42(9) .
C3A C2 C6A 109.98(11) .
C1 C2 C6A 111.04(10) .
C5A C2 C6A 105.83(13) .
C6B C2 C3B 110.5(3) .
C5B C2 C3B 108.0(3) .
C1 C2 C3B 99.48(16) .
C3B C4 N1 101.83(18) .
C7A C4 N1 113.46(10) .
C3B C4 C8 133.9(2) .
C7A C4 C8 112.35(12) .
N1 C4 C8 112.18(10) .
C7A C4 C3A 110.98(12) .
N1 C4 C3A 99.51(9) .
C8 C4 C3A 107.49(11) .
C3B C4 C7B 108.7(3) .
N1 C4 C7B 107.5(2) .
C8 C4 C7B 90.1(2) .
C10 C9 C14 121.43(10) .
C10 C9 N1 118.82(9) .
C14 C9 N1 119.58(10) .
C11 C10 C9 117.88(11) .
C11 C10 C15 118.60(11) .
C9 C10 C15 123.49(9) .
C12 C11 C10 121.30(13) .
C13 C12 C11 120.12(11) .
C12 C13 C14 121.15(12) .
C13 C14 C9 117.99(12) .
C13 C14 C18 118.92(11) .
C9 C14 C18 122.97(10) .
C10 C15 C17 111.21(9) .
C10 C15 C16 112.03(11) .
C17 C15 C16 109.93(11) .
C14 C18 C20 112.68(12) .
C14 C18 C19 110.93(11) .
C20 C18 C19 109.37(11) .
C2 C3A C4 105.79(9) .
C4 C3B C2 105.4(3) .
C2T_2 C1T_2 C6T_2 120.0 .
C2T_2 C1T_2 C7T_2 125.3(6) .
C6T_2 C1T_2 C7T_2 114.7(6) .
C1T_2 C2T_2 C3T_2 120.0 .
C2T_2 C3T_2 C4T_2 120.0 .
C5T_2 C4T_2 C3T_2 120.0 .
C6T_2 C5T_2 C4T_2 120.0 .
C5T_2 C6T_2 C1T_2 120.0 .
C2U_2 C1U_2 C6U_2 120.0 .
C3U_2 C2U_2 C1U_2 120.0 .
C2U_2 C3U_2 C4U_2 120.0 .
C3U_2 C4U_2 C5U_2 120.0 .
C6U_2 C5U_2 C4U_2 120.0 .
C5U_2 C6U_2 C1U_2 120.0 .
C5U_2 C6U_2 C7U_2 123.1(5) .
C1U_2 C6U_2 C7U_2 116.8(5) .

loop_
_geom_bond_atom_site_label_1
_geom_bond_atom_site_label_2
_geom_bond_distance
_geom_bond_site_symmetry_2
Cu1 C1 1.8673(10) 2_655
Cu1 C1 1.8674(10) .
N1 C1 1.3510(13) .
N1 C9 1.4393(13) .
N1 C4 1.5060(13) .
C1 C2 1.5231(14) .
C2 C6B 1.439(5) .
C2 C5B 1.473(6) .
C2 C3A 1.5159(16) .
C2 C5A 1.535(2) .
C2 C6A 1.5752(19) .
C2 C3B 1.674(4) .
C4 C3B 1.424(5) .
C4 C7A 1.505(2) .
C4 C8 1.5129(18) .
C4 C3A 1.5807(19) .
C4 C7B 1.685(6) .
C9 C10 1.4102(16) .
C9 C14 1.4105(16) .
C10 C11 1.4009(16) .
C10 C15 1.5218(17) .
C11 C12 1.384(2) .
C12 C13 1.382(2) .
C13 C14 1.4023(17) .
C14 C18 1.5205(18) .
C15 C17 1.5347(19) .
C15 C16 1.5374(16) .
C18 C20 1.5363(18) .
C18 C19 1.5367(18) .
C1T_2 C2T_2 1.3900 .
C1T_2 C6T_2 1.3900 .
C1T_2 C7T_2 1.472(10) .
C2T_2 C3T_2 1.3900 .
C3T_2 C4T_2 1.3900 .
C4T_2 C5T_2 1.3900 .
C5T_2 C6T_2 1.3900 .
C1U_2 C2U_2 1.3900 .
C1U_2 C6U_2 1.3900 .
C2U_2 C3U_2 1.3900 .
C3U_2 C4U_2 1.3900 .
C4U_2 C5U_2 1.3900 .
C5U_2 C6U_2 1.3900 .
C6U_2 C7U_2 1.505(8) .
